data_4073154
loop_
_publ_author_name
'Vicente, Jos\'e'
'Saura-Llamas, Isabel'
'Garc\'ia-L\'opez, Jos\'e-Antonio'
'Calmuschi-Cula, Beatrice'
'Bautista, Delia'

_publ_section_title
;
 Ortho Palladation and Functionalization ofl-Phenylalanine Methyl
 Ester&#x2020;
;
_journal_issue 10
_journal_name_full Organometallics
_journal_page_first 2768
_journal_paper_doi 10.1021/om070127y
_journal_volume 26
_journal_year 2007
_chemical_formula_sum 'C16 H21 F3 N2 O5 S'
_chemical_formula_weight 410.41
_chemical_name_systematic
; 
 ? 
;
_space_group_IT_number 4
_symmetry_cell_setting monoclinic
_symmetry_space_group_name_Hall 'P 2yb'
_symmetry_space_group_name_H-M 'P 1 21 1'
_atom_sites_solution_hydrogens geom
_atom_sites_solution_primary direct
_atom_sites_solution_secondary difmap
_audit_creation_method SHELXL-97
_cell_angle_alpha 90.00
_cell_angle_beta 93.333(2)
_cell_angle_gamma 90.00
_cell_formula_units_Z 2
_cell_length_a 9.5247(4)
_cell_length_b 10.0175(4)
_cell_length_c 9.8917(4)
_cell_measurement_reflns_used 9350
_cell_measurement_temperature 100(2)
_cell_measurement_theta_max 28.14
_cell_measurement_theta_min 2.89
_cell_volume 942.21(7)
_computing_cell_refinement 'Bruker SAINT'
_computing_data_collection 'Bruker SMART'
_computing_data_reduction 'Bruker SAINT'
_computing_molecular_graphics 'Bruker SHELXTL'
_computing_publication_material 'Bruker SHELXTL'
_computing_structure_refinement 'SHELXL-97 (Sheldrick, 1997)'
_computing_structure_solution 'SHELXS-97 (Sheldrick, 1990)'
_diffrn_ambient_temperature 100(2)
_diffrn_detector_area_resol_mean 8.26
_diffrn_measured_fraction_theta_full 0.997
_diffrn_measured_fraction_theta_max 0.997
_diffrn_measurement_device_type 'Bruker SMART APEX'
_diffrn_measurement_method \w-scan
_diffrn_radiation_monochromator graphite
_diffrn_radiation_source 'fine-focus sealed tube'
_diffrn_radiation_type MoK\a
_diffrn_radiation_wavelength 0.71073
_diffrn_reflns_av_R_equivalents 0.0145
_diffrn_reflns_av_sigmaI/netI 0.0163
_diffrn_reflns_limit_h_max 11
_diffrn_reflns_limit_h_min -11
_diffrn_reflns_limit_k_max 12
_diffrn_reflns_limit_k_min -12
_diffrn_reflns_limit_l_max 12
_diffrn_reflns_limit_l_min -12
_diffrn_reflns_number 10381
_diffrn_reflns_theta_full 26.00
_diffrn_reflns_theta_max 26.37
_diffrn_reflns_theta_min 2.06
_exptl_absorpt_coefficient_mu 0.230
_exptl_absorpt_correction_T_max 0.9619
_exptl_absorpt_correction_T_min 0.8935
_exptl_absorpt_correction_type multi-scan
_exptl_absorpt_process_details SADABS
_exptl_crystal_colour colourless
_exptl_crystal_density_diffrn 1.447
_exptl_crystal_density_method 'not measured'
_exptl_crystal_description prism
_exptl_crystal_F_000 428
_exptl_crystal_size_max 0.50
_exptl_crystal_size_mid 0.35
_exptl_crystal_size_min 0.17
_refine_diff_density_max 0.211
_refine_diff_density_min -0.260
_refine_diff_density_rms 0.052
_refine_ls_abs_structure_details 'Flack H D (1983), Acta Cryst. A39, 876-881'
_refine_ls_abs_structure_Flack 0.03(5)
_refine_ls_extinction_method none
_refine_ls_goodness_of_fit_ref 1.079
_refine_ls_hydrogen_treatment 'NH free, methyls rigid,others riding'
_refine_ls_matrix_type full
_refine_ls_number_parameters 257
_refine_ls_number_reflns 3831
_refine_ls_number_restraints 1
_refine_ls_restrained_S_all 1.079
_refine_ls_R_factor_all 0.0267
_refine_ls_R_factor_gt 0.0265
_refine_ls_shift/su_max 0.001
_refine_ls_shift/su_mean 0.000
_refine_ls_structure_factor_coef Fsqd
_refine_ls_weighting_details 'calc w=1/[\s^2^(Fo^2^)+(0.0409P)^2^+0.1782P] where P=(Fo^2^+2Fc^2^)/3'
_refine_ls_weighting_scheme calc
_refine_ls_wR_factor_gt 0.0675
_refine_ls_wR_factor_ref 0.0677
_reflns_number_gt 3778
_reflns_number_total 3831
_reflns_threshold_expression >2sigma(I)
_cod_data_source_file om070127ysi20070208_032830.cif
_cod_data_source_block jab554s
_cod_depositor_comments
;
The following automatic conversions were performed:

'_symmetry_cell_setting' value 'Monoclinic' changed to 'monoclinic'
according to /home/saulius/struct/CIF-dictionaries/cif_core.dic
dictionary named 'cif_core.dic' version 2.4.1 from 2010-06-29.

Automatic conversion script
Id: cif_fix_values 1715 2011-07-08 13:25:40Z adriana 
;
_cod_original_sg_symbol_H-M 'P 2(1)'
_cod_database_code 4073154

loop_
_symmetry_equiv_pos_as_xyz
'x, y, z'
'-x, y+1/2, -z'

loop_
_atom_site_label
_atom_site_type_symbol
_atom_site_fract_x
_atom_site_fract_y
_atom_site_fract_z
_atom_site_U_iso_or_equiv
_atom_site_adp_type
_atom_site_occupancy
_atom_site_symmetry_multiplicity
_atom_site_calc_flag
_atom_site_refinement_flags
O1 O 0.96016(11) 0.21910(12) 0.33398(12) 0.0318(3) Uani 1 1 d .
O2 O 0.74310(11) 0.13873(11) 0.28331(10) 0.0233(2) Uani 1 1 d .
N1 N 0.66425(12) 0.33953(12) 0.12320(12) 0.0176(2) Uani 1 1 d .
H01 H 0.6360(18) 0.2928(18) 0.0535(18) 0.018(4) Uiso 1 1 d .
N2 N 0.43469(12) 0.39930(12) 0.15799(12) 0.0203(2) Uani 1 1 d .
H02 H 0.3805(19) 0.465(2) 0.1956(19) 0.025(4) Uiso 1 1 d .
C1 C 0.76698(15) 0.53056(15) 0.31073(14) 0.0204(3) Uani 1 1 d .
C2 C 0.62305(14) 0.49786(14) 0.30030(14) 0.0188(3) Uani 1 1 d .
C3 C 0.53246(16) 0.55284(15) 0.39088(15) 0.0239(3) Uani 1 1 d .
H3 H 0.4357 0.5294 0.3849 0.029 Uiso 1 1 calc R
C4 C 0.58257(16) 0.64134(17) 0.48945(16) 0.0287(3) Uani 1 1 d .
H4 H 0.5202 0.6794 0.5504 0.034 Uiso 1 1 calc R
C5 C 0.72492(16) 0.67454(16) 0.49915(15) 0.0278(3) Uani 1 1 d .
H5 H 0.7594 0.7356 0.5666 0.033 Uiso 1 1 calc R
C6 C 0.81603(16) 0.61901(15) 0.41113(16) 0.0252(3) Uani 1 1 d .
H6 H 0.9131 0.6414 0.4192 0.030 Uiso 1 1 calc R
C7 C 0.86517(14) 0.47054(16) 0.21324(15) 0.0232(3) Uani 1 1 d .
H7A H 0.9605 0.4625 0.2579 0.028 Uiso 1 1 calc R
H7B H 0.8711 0.5300 0.1338 0.028 Uiso 1 1 calc R
C8 C 0.81354(13) 0.33374(15) 0.16665(14) 0.0194(3) Uani 1 1 d .
H8 H 0.8656 0.3102 0.0850 0.023 Uiso 1 1 calc R
C9 C 0.57112(14) 0.40805(14) 0.18946(13) 0.0173(3) Uani 1 1 d .
C10 C 0.35725(14) 0.30878(14) 0.05868(14) 0.0201(3) Uani 1 1 d .
C11 C 0.37909(17) 0.35431(15) -0.08613(15) 0.0263(3) Uani 1 1 d .
H11A H 0.3451 0.4461 -0.0983 0.039 Uiso 1 1 calc R
H11B H 0.3268 0.2954 -0.1501 0.039 Uiso 1 1 calc R
H11C H 0.4794 0.3506 -0.1028 0.039 Uiso 1 1 calc R
C12 C 0.20188(15) 0.3220(2) 0.08750(18) 0.0338(4) Uani 1 1 d .
H12A H 0.1892 0.2994 0.1824 0.051 Uiso 1 1 calc R
H12B H 0.1460 0.2611 0.0285 0.051 Uiso 1 1 calc R
H12C H 0.1709 0.4140 0.0701 0.051 Uiso 1 1 calc R
C13 C 0.40219(15) 0.16333(14) 0.08190(14) 0.0229(3) Uani 1 1 d .
H13A H 0.4973 0.1506 0.0514 0.034 Uiso 1 1 calc R
H13B H 0.3368 0.1042 0.0306 0.034 Uiso 1 1 calc R
H13C H 0.4012 0.1422 0.1786 0.034 Uiso 1 1 calc R
C14 C 0.84794(15) 0.22610(14) 0.27256(13) 0.0204(3) Uani 1 1 d .
C15 C 0.77577(19) 0.02620(17) 0.37243(16) 0.0305(3) Uani 1 1 d .
H15A H 0.8548 -0.0241 0.3387 0.046 Uiso 1 1 calc R
H15B H 0.6934 -0.0321 0.3748 0.046 Uiso 1 1 calc R
H15C H 0.8012 0.0589 0.4639 0.046 Uiso 1 1 calc R
C99 C 0.78845(18) 0.34038(16) 0.69420(18) 0.0289(3) Uani 1 1 d .
F1 F 0.66888(13) 0.33788(13) 0.61935(13) 0.0541(3) Uani 1 1 d .
F2 F 0.89315(13) 0.34906(11) 0.61181(12) 0.0469(3) Uani 1 1 d .
F3 F 0.79011(14) 0.45022(10) 0.76891(13) 0.0486(3) Uani 1 1 d .
S1 S 0.80796(3) 0.19214(3) 0.80084(3) 0.01876(8) Uani 1 1 d .
O3 O 0.68474(10) 0.19466(13) 0.88062(10) 0.0287(2) Uani 1 1 d .
O4 O 0.80553(11) 0.08304(11) 0.70559(10) 0.0234(2) Uani 1 1 d .
O5 O 0.93909(11) 0.21414(12) 0.87652(11) 0.0285(3) Uani 1 1 d .

loop_
_atom_site_aniso_label
_atom_site_aniso_U_11
_atom_site_aniso_U_22
_atom_site_aniso_U_33
_atom_site_aniso_U_23
_atom_site_aniso_U_13
_atom_site_aniso_U_12
O1 0.0201(5) 0.0407(7) 0.0336(5) 0.0061(5) -0.0077(4) 0.0032(4)
O2 0.0254(5) 0.0231(5) 0.0209(5) 0.0019(4) -0.0032(4) -0.0005(4)
N1 0.0144(5) 0.0209(6) 0.0169(5) 0.0000(5) -0.0032(4) -0.0015(5)
N2 0.0156(6) 0.0200(6) 0.0246(6) -0.0061(5) -0.0051(5) 0.0007(5)
C1 0.0188(7) 0.0190(6) 0.0226(7) 0.0047(5) -0.0059(5) -0.0013(5)
C2 0.0178(6) 0.0168(6) 0.0210(6) 0.0010(5) -0.0064(5) -0.0002(5)
C3 0.0186(7) 0.0256(8) 0.0268(7) -0.0018(6) -0.0053(5) 0.0024(6)
C4 0.0269(7) 0.0300(8) 0.0282(7) -0.0073(6) -0.0079(6) 0.0074(6)
C5 0.0309(7) 0.0218(7) 0.0290(7) -0.0039(6) -0.0129(6) -0.0001(6)
C6 0.0218(7) 0.0223(7) 0.0301(8) 0.0027(6) -0.0093(6) -0.0050(5)
C7 0.0153(6) 0.0269(7) 0.0268(7) 0.0027(6) -0.0031(5) -0.0048(6)
C8 0.0127(6) 0.0265(7) 0.0186(6) 0.0006(6) -0.0018(5) -0.0005(6)
C9 0.0167(6) 0.0160(6) 0.0189(6) 0.0033(5) -0.0021(5) -0.0011(5)
C10 0.0136(6) 0.0214(7) 0.0247(7) -0.0059(5) -0.0044(5) -0.0014(5)
C11 0.0286(8) 0.0230(7) 0.0260(7) 0.0014(6) -0.0095(6) -0.0009(6)
C12 0.0138(7) 0.0453(10) 0.0416(9) -0.0215(8) -0.0031(6) -0.0008(7)
C13 0.0238(7) 0.0188(8) 0.0259(7) 0.0000(5) -0.0014(5) -0.0058(5)
C14 0.0193(7) 0.0245(7) 0.0173(6) -0.0037(5) 0.0012(5) 0.0039(5)
C15 0.0437(9) 0.0262(8) 0.0213(7) 0.0048(6) -0.0018(6) 0.0018(7)
C99 0.0322(8) 0.0214(8) 0.0331(8) 0.0023(7) 0.0023(6) 0.0031(6)
F1 0.0508(7) 0.0436(7) 0.0645(8) 0.0221(6) -0.0253(6) 0.0007(6)
F2 0.0609(7) 0.0363(6) 0.0459(6) 0.0114(5) 0.0249(5) -0.0005(5)
F3 0.0650(8) 0.0210(5) 0.0605(7) -0.0082(5) 0.0095(6) 0.0068(5)
S1 0.01611(15) 0.02098(16) 0.01894(15) -0.00186(13) -0.00119(11) 0.00073(12)
O3 0.0220(5) 0.0384(6) 0.0261(5) -0.0048(5) 0.0043(4) -0.0040(5)
O4 0.0233(5) 0.0229(5) 0.0232(5) -0.0023(4) -0.0056(4) 0.0028(4)
O5 0.0205(5) 0.0345(6) 0.0297(5) -0.0086(5) -0.0047(4) 0.0018(4)

loop_
_atom_type_symbol
_atom_type_description
_atom_type_scat_dispersion_real
_atom_type_scat_dispersion_imag
_atom_type_scat_source
C C 0.0033 0.0016 'International Tables Vol C Tables 4.2.6.8 and 6.1.1.4'
H H 0.0000 0.0000 'International Tables Vol C Tables 4.2.6.8 and 6.1.1.4'
N N 0.0061 0.0033 'International Tables Vol C Tables 4.2.6.8 and 6.1.1.4'
O O 0.0106 0.0060 'International Tables Vol C Tables 4.2.6.8 and 6.1.1.4'
F F 0.0171 0.0103 'International Tables Vol C Tables 4.2.6.8 and 6.1.1.4'
S S 0.1246 0.1234 'International Tables Vol C Tables 4.2.6.8 and 6.1.1.4'

loop_
_geom_angle_atom_site_label_1
_geom_angle_atom_site_label_2
_geom_angle_atom_site_label_3
_geom_angle
C14 O2 C15 114.93(12)
C9 N1 C8 122.87(12)
C9 N2 C10 129.35(12)
C6 C1 C2 119.06(14)
C6 C1 C7 121.04(13)
C2 C1 C7 119.89(13)
C3 C2 C1 119.87(13)
C3 C2 C9 121.58(12)
C1 C2 C9 118.53(12)
C4 C3 C2 120.39(14)
C3 C4 C5 119.76(15)
C6 C5 C4 120.31(14)
C5 C6 C1 120.61(14)
C1 C7 C8 110.62(12)
N1 C8 C7 110.22(12)
N1 C8 C14 113.34(11)
C7 C8 C14 112.12(11)
N2 C9 N1 121.78(13)
N2 C9 C2 119.75(12)
N1 C9 C2 118.46(12)
N2 C10 C11 110.18(12)
N2 C10 C12 105.66(11)
C11 C10 C12 109.55(13)
N2 C10 C13 110.76(11)
C11 C10 C13 111.85(12)
C12 C10 C13 108.63(12)
O1 C14 O2 124.66(13)
O1 C14 C8 122.56(13)
O2 C14 C8 112.69(11)
F1 C99 F3 108.06(14)
F1 C99 F2 108.12(15)
F3 C99 F2 107.65(14)
F1 C99 S1 111.33(12)
F3 C99 S1 110.85(12)
F2 C99 S1 110.70(11)
O5 S1 O4 115.94(6)
O5 S1 O3 114.85(6)
O4 S1 O3 112.67(7)
O5 S1 C99 103.46(7)
O4 S1 C99 103.99(7)
O3 S1 C99 103.98(7)

loop_
_geom_bond_atom_site_label_1
_geom_bond_atom_site_label_2
_geom_bond_distance
O1 C14 1.2004(18)
O2 C14 1.3368(18)
O2 C15 1.4536(18)
N1 C9 1.3248(18)
N1 C8 1.4625(16)
N2 C9 1.3215(18)
N2 C10 1.4990(17)
C1 C6 1.391(2)
C1 C2 1.4073(19)
C1 C7 1.507(2)
C2 C3 1.393(2)
C2 C9 1.4809(18)
C3 C4 1.382(2)
C4 C5 1.394(2)
C5 C6 1.382(2)
C7 C8 1.518(2)
C8 C14 1.5257(19)
C10 C11 1.529(2)
C10 C12 1.5291(19)
C10 C13 1.532(2)
C99 F1 1.322(2)
C99 F3 1.325(2)
C99 F2 1.327(2)
C99 S1 1.8248(17)
S1 O5 1.4353(10)
S1 O4 1.4423(11)
S1 O3 1.4521(10)

loop_
_geom_hbond_atom_site_label_D
_geom_hbond_atom_site_label_H
_geom_hbond_atom_site_label_A
_geom_hbond_distance_DH
_geom_hbond_distance_HA
_geom_hbond_distance_DA
_geom_hbond_angle_DHA
_geom_hbond_site_symmetry_A
C15 H15C O4 0.98 2.40 3.3401(19) 160.5 .
N1 H01 O3 0.863(18) 2.049(19) 2.8207(16) 148.4(16) 1_554
C11 H11C O3 0.98 2.52 3.3544(19) 143.5 1_554
C13 H13A O3 0.98 2.57 3.4537(17) 150.6 1_554
C8 H8 O5 1.00 2.42 3.3913(18) 164.8 1_554
N2 H02 O4 0.93(2) 2.38(2) 3.2868(16) 163.4(16) 2_656
N2 H02 O3 0.93(2) 2.48(2) 3.1849(18) 132.2(14) 2_656
N2 H02 S1 0.93(2) 2.90(2) 3.7712(13) 157.2(15) 2_656
C3 H3 O4 0.95 2.48 3.3179(18) 147.7 2_656
C12 H12B O5 0.98 2.45 3.3438(18) 150.9 1_454

loop_
_cod_related_entry_id
_cod_related_entry_database
_cod_related_entry_code
1 ChemSpider 21190932
